data_7008367
loop_
_publ_author_name
'Elhaik, Jerome'
'Evans, David J.'
'Kilner, Colin A.'
'Halcrow, Malcolm A.'

_publ_section_title
;
 A structural, magnetic and M\"ossbauer spectroscopic study of an
 unusual angular Jahn-Teller distortion in a series of high-spin
 iron(II) complexes.
;
_journal_issue 9
_journal_name_full 'Dalton transactions (Cambridge, England : 2003)'
_journal_page_first 1693
_journal_page_last 1700
_journal_paper_doi 10.1039/b502175h
_journal_year 2005
_chemical_formula_moiety 'C46 H34 Fe N10, 2[B F4]'
_chemical_formula_sum 'C46 H34 B2 F8 Fe N10'
_chemical_formula_weight 956.30
_chemical_name_common
;
Bis(2,6-bis(3-phenylpyrazol-1-yl)pyridine)iron(ii)
ditetrafluoroborate, beta polymorph
;
_chemical_name_systematic
;
Bis[2,6-bis{3-phenylpyrazol-1-yl}pyridine]iron(II) ditetrafluoroborate,
beta polymorph
;
_space_group_IT_number 70
_symmetry_cell_setting orthorhombic
_symmetry_space_group_name_Hall '-F 2uv 2vw'
_symmetry_space_group_name_H-M 'F d d d :2'
_atom_sites_solution_hydrogens geom
_atom_sites_solution_primary direct
_atom_sites_solution_secondary difmap
_audit_creation_method SHELXL-97
_cell_angle_alpha 90.00
_cell_angle_beta 90.00
_cell_angle_gamma 90.00
_cell_formula_units_Z 8
_cell_length_a 7.6246(15)
_cell_length_b 26.370(4)
_cell_length_c 44.091(6)
_cell_measurement_reflns_used 10080
_cell_measurement_temperature 293(2)
_cell_measurement_theta_max 27.49
_cell_measurement_theta_min 2.82
_cell_volume 8865(3)
_computing_cell_refinement 'APEX 2 software, Bruker Nonius 2004'
_computing_data_collection 'APEX 2 software, Bruker Nonius 2004'
_computing_data_reduction 'SAINT, Bruker Nonius 2004'
_computing_molecular_graphics 'ORTEX (McArdle, 1995)'
_computing_publication_material 'local program'
_computing_structure_refinement 'SHELXL-97 (Sheldrick, 1997)'
_computing_structure_solution 'SHELXS-97 (Sheldrick, 1990)'
_diffrn_ambient_temperature 293(2)
_diffrn_detector_area_resol_mean '120 microns'
_diffrn_measured_fraction_theta_full 0.996
_diffrn_measured_fraction_theta_max 0.996
_diffrn_measurement_device_type 'Bruker X8 Apex diffractometer'
_diffrn_measurement_method 'Rotation images'
_diffrn_radiation_monochromator graphite
_diffrn_radiation_source 'rotating anode'
_diffrn_radiation_type MoK\a
_diffrn_radiation_wavelength 0.71073
_diffrn_reflns_av_R_equivalents 0.0256
_diffrn_reflns_av_sigmaI/netI 0.0261
_diffrn_reflns_limit_h_max 5
_diffrn_reflns_limit_h_min -9
_diffrn_reflns_limit_k_max 31
_diffrn_reflns_limit_k_min -34
_diffrn_reflns_limit_l_max 54
_diffrn_reflns_limit_l_min -56
_diffrn_reflns_number 10080
_diffrn_reflns_theta_full 27.49
_diffrn_reflns_theta_max 27.49
_diffrn_reflns_theta_min 2.82
_exptl_absorpt_coefficient_mu 0.421
_exptl_absorpt_correction_T_max 0.971
_exptl_absorpt_correction_T_min 0.766
_exptl_absorpt_correction_type multi-scan
_exptl_absorpt_process_details
;
Sheldrick, G. M. (2002). SADABS v. 2.03. University of
G/ottingen, Germany.
;
_exptl_crystal_colour Yellow
_exptl_crystal_density_diffrn 1.433
_exptl_crystal_density_method 'not measured'
_exptl_crystal_description Needle
_exptl_crystal_F_000 3904
_exptl_crystal_size_max 0.67
_exptl_crystal_size_mid 0.10
_exptl_crystal_size_min 0.07
_refine_diff_density_max 0.296
_refine_diff_density_min -0.210
_refine_diff_density_rms 0.037
_refine_ls_extinction_method none
_refine_ls_goodness_of_fit_ref 1.048
_refine_ls_hydrogen_treatment constr
_refine_ls_matrix_type full
_refine_ls_number_parameters 183
_refine_ls_number_reflns 2539
_refine_ls_number_restraints 30
_refine_ls_restrained_S_all 1.150
_refine_ls_R_factor_all 0.0568
_refine_ls_R_factor_gt 0.0409
_refine_ls_shift/su_max 0.000
_refine_ls_shift/su_mean 0.000
_refine_ls_structure_factor_coef Fsqd
_refine_ls_weighting_details 'calc w=1/[\s^2^(Fo^2^)+(0.0646P)^2^+6.5066P] where P=(Fo^2^+2Fc^2^)/3'
_refine_ls_weighting_scheme calc
_refine_ls_wR_factor_gt 0.1113
_refine_ls_wR_factor_ref 0.1226
_reflns_number_gt 1955
_reflns_number_total 2539
_reflns_threshold_expression >2sigma(I)
_cod_data_source_file b502175h.txt
_cod_data_source_block c:\datasets\leeds\mh44\mh44
_cod_depositor_comments
;
The following automatic conversions were performed:
'_symmetry_cell_setting' value 'Orthorhombic' changed to 'orthorhombic'
according to '/home/saulius/struct/CIF-dictionaries/cif_core.dic'
dictionary named 'cif_core.dic' version 2.4.1 from 2010-06-29.

Automatic conversion script
Id: cif_fix_enum 1527 2010-12-29 10:47:43Z saulius 
;
_cod_original_sg_symbol_H-M 'F d d d'
_cod_database_code 7008367

loop_
_symmetry_equiv_pos_as_xyz
'x, y, z'
'-x+1/4, -y+1/4, z'
'x, -y+1/4, -z+1/4'
'-x+1/4, y, -z+1/4'
'x, y+1/2, z+1/2'
'-x+1/4, -y+3/4, z+1/2'
'x, -y+3/4, -z+3/4'
'-x+1/4, y+1/2, -z+3/4'
'x+1/2, y, z+1/2'
'-x+3/4, -y+1/4, z+1/2'
'x+1/2, -y+1/4, -z+3/4'
'-x+3/4, y, -z+3/4'
'x+1/2, y+1/2, z'
'-x+3/4, -y+3/4, z'
'x+1/2, -y+3/4, -z+1/4'
'-x+3/4, y+1/2, -z+1/4'
'-x, -y, -z'
'x-1/4, y-1/4, -z'
'-x, y-1/4, z-1/4'
'x-1/4, -y, z-1/4'
'-x, -y+1/2, -z+1/2'
'x-1/4, y+1/4, -z+1/2'
'-x, y+1/4, z+1/4'
'x-1/4, -y+1/2, z+1/4'
'-x+1/2, -y, -z+1/2'
'x+1/4, y-1/4, -z+1/2'
'-x+1/2, y-1/4, z+1/4'
'x+1/4, -y, z+1/4'
'-x+1/2, -y+1/2, -z'
'x+1/4, y+1/4, -z'
'-x+1/2, y+1/4, z-1/4'
'x+1/4, -y+1/2, z-1/4'

loop_
_atom_site_label
_atom_site_type_symbol
_atom_site_fract_x
_atom_site_fract_y
_atom_site_fract_z
_atom_site_U_iso_or_equiv
_atom_site_adp_type
_atom_site_occupancy
_atom_site_symmetry_multiplicity
_atom_site_calc_flag
_atom_site_refinement_flags
_atom_site_disorder_assembly
_atom_site_disorder_group
Fe1 Fe 0.1250 0.1250 0.1250 0.0452(2) Uani 1 4 d S . .
N2 N 0.1250 0.20516(9) 0.1250 0.0535(6) Uani 1 2 d S . .
C3 C 0.2043(3) 0.23112(8) 0.14683(5) 0.0680(6) Uani 1 1 d . . .
C4 C 0.2078(5) 0.28326(10) 0.14768(8) 0.1014(10) Uani 1 1 d . . .
H4 H 0.2648 0.3006 0.1632 0.122 Uiso 1 1 calc R . .
C5 C 0.1250 0.30847(16) 0.1250 0.1170(18) Uani 1 2 d S . .
H5 H 0.1250 0.3437 0.1250 0.140 Uiso 1 2 calc SR . .
N8 N 0.2850(3) 0.20012(7) 0.16837(4) 0.0638(5) Uani 1 1 d . . .
N9 N 0.3013(2) 0.14941(7) 0.16225(4) 0.0554(4) Uani 1 1 d . . .
C10 C 0.3711(3) 0.12935(10) 0.18731(4) 0.0624(6) Uani 1 1 d . . .
C11 C 0.3963(3) 0.16753(14) 0.20939(5) 0.0818(8) Uani 1 1 d . . .
H11 H 0.4411 0.1633 0.2288 0.098 Uiso 1 1 calc R . .
C12 C 0.3430(4) 0.21095(13) 0.19673(6) 0.0830(8) Uani 1 1 d . . .
H12 H 0.3452 0.2428 0.2057 0.100 Uiso 1 1 calc R . .
C13 C 0.4106(3) 0.07543(11) 0.18907(5) 0.0695(6) Uani 1 1 d . . .
C14 C 0.4710(3) 0.04894(11) 0.16404(6) 0.0806(7) Uani 1 1 d . . .
H14 H 0.4879 0.0658 0.1457 0.097 Uiso 1 1 calc R . .
C15 C 0.5064(5) -0.00214(14) 0.16608(8) 0.1039(10) Uani 1 1 d . . .
H15 H 0.5462 -0.0197 0.1491 0.125 Uiso 1 1 calc R . .
C16 C 0.4830(5) -0.02733(15) 0.19317(11) 0.1203(13) Uani 1 1 d . . .
H16 H 0.5052 -0.0619 0.1945 0.144 Uiso 1 1 calc R . .
C17 C 0.4268(5) -0.00099(18) 0.21796(9) 0.1192(13) Uani 1 1 d . . .
H17 H 0.4127 -0.0178 0.2363 0.143 Uiso 1 1 calc R . .
C18 C 0.3907(4) 0.04997(15) 0.21629(7) 0.0905(9) Uani 1 1 d . . .
H18 H 0.3530 0.0673 0.2334 0.109 Uiso 1 1 calc R . .
B19 B 0.3750 0.3750 0.20828(9) 0.0953(17) Uani 1 2 d SD . .
F20A F 0.3296(19) 0.4216(4) 0.2221(3) 0.049(2) Uiso 0.17 1 d PD . 1
F21A F 0.5872(11) 0.3903(4) 0.2139(3) 0.074(2) Uiso 0.17 1 d PD . 1
F22A F 0.3750 0.3750 0.17912(13) 0.0607(18) Uiso 0.33 2 d SPD . 1
F23A F 0.3562(17) 0.3373(3) 0.2274(2) 0.057(2) Uiso 0.17 1 d PD . 1
F20B F 0.300(2) 0.4094(5) 0.2276(3) 0.085(5) Uiso 0.17 1 d PD . 2
F21B F 0.5555(18) 0.3864(7) 0.2016(5) 0.170(8) Uiso 0.17 1 d PD . 2
F22B F 0.2715(17) 0.3860(6) 0.1813(3) 0.085(5) Uiso 0.17 1 d PD . 2
F23B F 0.3604(19) 0.3268(3) 0.2176(2) 0.049(2) Uiso 0.17 1 d PD . 2
F20C F 0.1937(18) 0.3802(7) 0.2236(3) 0.128(5) Uiso 0.17 1 d PD . 3
F21C F 0.479(2) 0.4125(5) 0.2185(3) 0.094(3) Uiso 0.17 1 d PD . 3
F22C F 0.3101(18) 0.3871(4) 0.1785(2) 0.057(3) Uiso 0.17 1 d PD . 3
F23C F 0.429(2) 0.3295(4) 0.2110(3) 0.107(5) Uiso 0.17 1 d PD . 3

loop_
_atom_site_aniso_label
_atom_site_aniso_U_11
_atom_site_aniso_U_22
_atom_site_aniso_U_33
_atom_site_aniso_U_23
_atom_site_aniso_U_13
_atom_site_aniso_U_12
Fe1 0.0466(3) 0.0453(3) 0.0437(3) 0.000 0.000 0.000
N2 0.0585(15) 0.0470(12) 0.0549(12) 0.000 0.0054(10) 0.000
C3 0.0749(16) 0.0567(12) 0.0723(13) -0.0117(10) 0.0125(12) -0.0128(11)
C4 0.133(3) 0.0572(15) 0.114(2) -0.0208(15) 0.014(2) -0.0225(16)
C5 0.171(6) 0.048(2) 0.133(4) 0.000 0.026(4) 0.000
N8 0.0634(12) 0.0693(11) 0.0586(10) -0.0149(8) 0.0000(8) -0.0175(9)
N9 0.0475(10) 0.0683(11) 0.0505(8) -0.0013(7) -0.0024(7) -0.0090(8)
C10 0.0398(11) 0.0999(17) 0.0475(10) 0.0028(10) -0.0015(8) -0.0070(11)
C11 0.0639(16) 0.129(3) 0.0524(12) -0.0142(14) -0.0060(10) -0.0193(15)
C12 0.0752(18) 0.107(2) 0.0664(14) -0.0299(15) 0.0020(12) -0.0279(15)
C13 0.0429(12) 0.1066(19) 0.0590(12) 0.0134(12) -0.0084(9) 0.0009(11)
C14 0.0604(15) 0.110(2) 0.0718(14) 0.0118(14) -0.0059(12) 0.0160(15)
C15 0.082(2) 0.118(2) 0.111(2) 0.002(2) -0.0107(17) 0.0352(19)
C16 0.100(3) 0.117(3) 0.145(3) 0.037(3) -0.024(2) 0.025(2)
C17 0.102(3) 0.150(4) 0.106(3) 0.054(3) -0.010(2) 0.012(2)
C18 0.0733(18) 0.127(3) 0.0716(15) 0.0287(16) -0.0045(13) 0.0038(16)
B19 0.159(6) 0.065(3) 0.062(2) 0.000 0.000 0.003(3)

loop_
_atom_type_symbol
_atom_type_description
_atom_type_scat_dispersion_real
_atom_type_scat_dispersion_imag
_atom_type_scat_source
C C 0.0033 0.0016 'International Tables Vol C Tables 4.2.6.8 and 6.1.1.4'
H H 0.0000 0.0000 'International Tables Vol C Tables 4.2.6.8 and 6.1.1.4'
N N 0.0061 0.0033 'International Tables Vol C Tables 4.2.6.8 and 6.1.1.4'
B B 0.0013 0.0007 'International Tables Vol C Tables 4.2.6.8 and 6.1.1.4'
Fe Fe 0.3463 0.8444 'International Tables Vol C Tables 4.2.6.8 and 6.1.1.4'
F F 0.0171 0.0103 'International Tables Vol C Tables 4.2.6.8 and 6.1.1.4'

loop_
_geom_angle_atom_site_label_1
_geom_angle_atom_site_label_2
_geom_angle_atom_site_label_3
_geom_angle
_geom_angle_site_symmetry_1
_geom_angle_site_symmetry_3
_geom_angle_publ_flag
N2 Fe1 N2 180.0 2 . ?
N2 Fe1 N9 73.13(5) . . ?
N9 Fe1 N9 146.25(9) . 4 ?
N9 Fe1 N9 105.38(9) . 3 ?
N2 Fe1 N9 106.87(5) . 2 ?
N9 Fe1 N9 84.45(9) . 2 ?
C3 N2 C3 117.9(3) . 4 ?
C3 N2 Fe1 121.06(14) . . ?
N2 C3 C4 123.0(3) . . ?
N2 C3 N8 113.09(18) . . ?
C4 C3 N8 123.9(2) . . ?
C5 C4 C3 117.4(3) . . ?
C4 C5 C4 121.3(4) 4 . ?
C12 N8 N9 110.9(2) . . ?
C12 N8 C3 130.3(2) . . ?
N9 N8 C3 118.53(16) . . ?
C10 N9 N8 105.06(17) . . ?
C10 N9 Fe1 137.66(16) . . ?
N8 N9 Fe1 111.98(13) . . ?
N9 C10 C11 110.0(2) . . ?
N9 C10 C13 120.9(2) . . ?
C11 C10 C13 129.1(2) . . ?
C12 C11 C10 106.3(2) . . ?
C11 C12 N8 107.7(2) . . ?
C18 C13 C14 118.9(3) . . ?
C18 C13 C10 119.9(3) . . ?
C14 C13 C10 121.3(2) . . ?
C15 C14 C13 120.4(3) . . ?
C14 C15 C16 120.2(3) . . ?
C17 C16 C15 119.3(4) . . ?
C16 C17 C18 121.2(3) . . ?
C17 C18 C13 120.0(3) . . ?
F22A B19 F23A 130.0(5) . . ?
F22A B19 F20A 115.5(6) . . ?
F22A B19 F21A 98.4(4) . . ?
F23A B19 F21A 101.1(6) . . ?
F20A B19 F21A 87.9(6) . . ?
F23A B19 F20A 110.7(8) . . ?
F23B B19 F20B 113.8(7) . . ?
F23B B19 F21B 109.9(9) . . ?
F20B B19 F21B 112.7(10) . . ?
F23B B19 F22B 113.3(7) . . ?
F20B B19 F22B 98.7(8) . . ?
F21B B19 F22B 108.0(10) . . ?
F23C B19 F21C 118.0(10) . . ?
F23C B19 F22C 114.0(8) . . ?
F21C B19 F22C 110.3(7) . . ?
F23C B19 F20C 109.3(9) . . ?
F21C B19 F20C 108.5(8) . . ?
F22C B19 F20C 94.0(8) . . ?

loop_
_geom_bond_atom_site_label_1
_geom_bond_atom_site_label_2
_geom_bond_distance
_geom_bond_site_symmetry_2
_geom_bond_publ_flag
Fe1 N2 2.114(2) . ?
Fe1 N9 2.2178(16) . ?
N2 C3 1.327(3) . ?
C3 C4 1.376(3) . ?
C3 N8 1.396(3) . ?
C4 C5 1.357(4) . ?
N8 C12 1.357(3) . ?
N8 N9 1.370(2) . ?
N9 C10 1.336(3) . ?
C10 C11 1.414(3) . ?
C10 C13 1.455(4) . ?
C11 C12 1.337(4) . ?
C13 C18 1.383(3) . ?
C13 C14 1.385(4) . ?
C14 C15 1.377(4) . ?
C15 C16 1.378(5) . ?
C16 C17 1.364(6) . ?
C17 C18 1.374(6) . ?
B19 F20A 1.416(8) . ?
B19 F20B 1.369(10) . ?
B19 F20C 1.544(12) . ?
B19 F21A 1.686(9) . ?
B19 F21B 1.439(13) . ?
B19 F21C 1.346(9) . ?
B19 F22A 1.286(7) . ?
B19 F22B 1.457(11) . ?
B19 F22C 1.437(10) . ?
B19 F23A 1.313(8) . ?
B19 F23B 1.340(7) . ?
B19 F23C 1.272(11) . ?
